data_7217145
loop_
_publ_author_name
'han, zhiyue'
'zhao, zhihua'
'du, zhiming'
'he, chunlin'
'zhao, linshuang'
'cong, xiaomin'

_publ_section_title
;
 Bis (1, 5-diamino-4-methyl-tetrazolium) hydrazinetetrazolate: synthesis,
 structure and energetic properties
;
_journal_name_full 'RSC Advances'
_journal_paper_doi 10.1039/C4RA04999C
_journal_year 2014
_chemical_formula_sum 'C6 H16 N22'
_chemical_formula_weight 396.41
_chemical_name_systematic
; 
 ? 
;
_space_group_IT_number 14
_symmetry_cell_setting monoclinic
_symmetry_space_group_name_Hall '-P 2ybc'
_symmetry_space_group_name_H-M 'P 1 21/c 1'
_atom_sites_solution_hydrogens geom
_atom_sites_solution_primary direct
_atom_sites_solution_secondary difmap
_audit_creation_method SHELXL-97
_cell_angle_alpha 90.00
_cell_angle_beta 92.202(3)
_cell_angle_gamma 90.00
_cell_formula_units_Z 4
_cell_length_a 5.4170(12)
_cell_length_b 11.956(3)
_cell_length_c 24.503(6)
_cell_measurement_reflns_used 4033
_cell_measurement_temperature 103(2)
_cell_measurement_theta_max 27.49
_cell_measurement_theta_min 3.02
_cell_volume 1585.8(7)
_computing_cell_refinement 'CrystalClear (Rigaku Inc., 2008)'
_computing_data_collection 'CrystalClear (Rigaku Inc., 2008)'
_computing_data_reduction 'CrystalClear (Rigaku Inc., 2008)'
_computing_structure_refinement 'SHELXL-97 (Sheldrick, 1997)'
_computing_structure_solution 'SHELXS-97 (Sheldrick, 1990)'
_diffrn_ambient_temperature 103(2)
_diffrn_detector_area_resol_mean 28.5714
_diffrn_measured_fraction_theta_full 0.980
_diffrn_measured_fraction_theta_max 0.980
_diffrn_measurement_device_type AFC10/Saturn724+
_diffrn_measurement_method 'phi and omega scans'
_diffrn_radiation_monochromator graphite
_diffrn_radiation_source 'Rotating Anode'
_diffrn_radiation_type MoK\a
_diffrn_radiation_wavelength 0.71073
_diffrn_reflns_av_R_equivalents 0.0470
_diffrn_reflns_av_sigmaI/netI 0.0487
_diffrn_reflns_limit_h_max 7
_diffrn_reflns_limit_h_min -5
_diffrn_reflns_limit_k_max 15
_diffrn_reflns_limit_k_min -15
_diffrn_reflns_limit_l_max 31
_diffrn_reflns_limit_l_min -30
_diffrn_reflns_number 12353
_diffrn_reflns_theta_full 27.47
_diffrn_reflns_theta_max 27.47
_diffrn_reflns_theta_min 3.02
_diffrn_standards_decay_% 0
_diffrn_standards_interval_count 0
_diffrn_standards_interval_time 0
_diffrn_standards_number 0
_exptl_absorpt_coefficient_mu 0.129
_exptl_absorpt_correction_type none
_exptl_crystal_colour Colorless
_exptl_crystal_density_diffrn 1.660
_exptl_crystal_density_method 'not measured'
_exptl_crystal_description Prism
_exptl_crystal_F_000 824
_exptl_crystal_size_max 0.37
_exptl_crystal_size_mid 0.20
_exptl_crystal_size_min 0.10
_refine_diff_density_max 0.232
_refine_diff_density_min -0.206
_refine_diff_density_rms 0.053
_refine_ls_extinction_method none
_refine_ls_goodness_of_fit_ref 0.999
_refine_ls_hydrogen_treatment mixed
_refine_ls_matrix_type full
_refine_ls_number_parameters 295
_refine_ls_number_reflns 3550
_refine_ls_number_restraints 0
_refine_ls_restrained_S_all 0.999
_refine_ls_R_factor_all 0.0662
_refine_ls_R_factor_gt 0.0433
_refine_ls_shift/su_max 0.001
_refine_ls_shift/su_mean 0.000
_refine_ls_structure_factor_coef Fsqd
_refine_ls_weighting_details 'calc w=1/[\s^2^(Fo^2^)+(0.0495P)^2^+0.1600P] where P=(Fo^2^+2Fc^2^)/3'
_refine_ls_weighting_scheme calc
_refine_ls_wR_factor_gt 0.0908
_refine_ls_wR_factor_ref 0.0992
_reflns_number_gt 2664
_reflns_number_total 3550
_reflns_threshold_expression >2sigma(I)
_cod_data_source_file c4ra04999c1.cif
_cod_data_source_block bo669
_cod_depositor_comments
;
The following automatic conversions were performed:

'_symmetry_cell_setting' value 'Monoclinic' changed to 'monoclinic'
according to
/usr/data/users/saulius/crontab/automatic-downloads/rss-feeds/RSC/lib/dictionaries/cif_core.dic
dictionary named 'cif_core.dic' version 2.4.2 from 2011-04-26.

Automatic conversion script
Id: cif_fix_values 2281 2013-09-26 08:29:07Z andrius 
;
_cod_original_cell_volume 1585.9(6)
_cod_original_sg_symbol_H-M P2(1)/c
_cod_database_code 7217145

loop_
_symmetry_equiv_pos_as_xyz
'x, y, z'
'-x, y+1/2, -z+1/2'
'-x, -y, -z'
'x, -y-1/2, z-1/2'

loop_
_atom_site_label
_atom_site_type_symbol
_atom_site_fract_x
_atom_site_fract_y
_atom_site_fract_z
_atom_site_U_iso_or_equiv
_atom_site_adp_type
_atom_site_occupancy
_atom_site_symmetry_multiplicity
_atom_site_calc_flag
_atom_site_refinement_flags
N1 N 0.1435(3) 0.47782(12) 0.79339(6) 0.0155(3) Uani 1 1 d .
N2 N 0.2103(3) 0.56435(12) 0.76141(6) 0.0157(3) Uani 1 1 d .
N3 N 0.4088(3) 0.53916(12) 0.73519(6) 0.0158(3) Uani 1 1 d .
N4 N 0.4799(3) 0.43365(12) 0.74850(6) 0.0148(3) Uani 1 1 d .
N5 N 0.3098(3) 0.29353(12) 0.80682(6) 0.0142(3) Uani 1 1 d .
N6 N 0.5470(3) 0.25472(14) 0.82357(7) 0.0195(4) Uani 1 1 d .
N7 N 0.8841(3) 0.27064(12) 0.88914(6) 0.0156(3) Uani 1 1 d .
N8 N 0.9339(3) 0.34519(13) 0.93004(6) 0.0164(3) Uani 1 1 d .
N9 N 0.7539(3) 0.41765(13) 0.93206(6) 0.0159(3) Uani 1 1 d .
N10 N 0.5772(3) 0.39402(12) 0.89322(6) 0.0156(3) Uani 1 1 d .
N11 N 0.9539(3) 0.92108(12) 0.84908(6) 0.0124(3) Uani 1 1 d .
N12 N 0.7541(3) 0.91755(13) 0.88143(6) 0.0162(3) Uani 1 1 d .
N13 N 0.6580(3) 0.82094(13) 0.87725(6) 0.0154(3) Uani 1 1 d .
N14 N 0.7926(3) 0.76023(12) 0.84204(6) 0.0129(3) Uani 1 1 d .
N15 N 0.7334(3) 0.64909(13) 0.83186(7) 0.0175(3) Uani 1 1 d .
N16 N 1.1516(3) 0.79194(13) 0.79093(6) 0.0134(3) Uani 1 1 d .
N17 N 0.5350(3) 0.29459(12) 0.50076(6) 0.0138(3) Uani 1 1 d .
N18 N 0.7473(3) 0.34164(13) 0.52240(6) 0.0169(3) Uani 1 1 d .
N19 N 0.8415(3) 0.27390(12) 0.55751(6) 0.0153(3) Uani 1 1 d .
N20 N 0.6929(3) 0.18206(12) 0.55893(6) 0.0130(3) Uani 1 1 d .
N21 N 0.7431(3) 0.10165(14) 0.59865(7) 0.0166(3) Uani 1 1 d .
N22 N 0.3087(3) 0.12720(13) 0.51545(6) 0.0145(3) Uani 1 1 d .
C1 C 0.3136(3) 0.40064(14) 0.78406(7) 0.0123(4) Uani 1 1 d .
C2 C 0.6654(3) 0.30446(14) 0.86821(7) 0.0128(4) Uani 1 1 d .
C3 C 0.9818(3) 0.82220(14) 0.82427(7) 0.0114(4) Uani 1 1 d .
C4 C 1.1176(3) 1.01744(15) 0.84804(7) 0.0168(4) Uani 1 1 d .
H4A H 1.2770 0.9982 0.8658 0.020 Uiso 1 1 calc R
H4B H 1.0435 1.0799 0.8675 0.020 Uiso 1 1 calc R
H4C H 1.1425 1.0392 0.8101 0.020 Uiso 1 1 calc R
C5 C 0.4953(3) 0.19499(14) 0.52412(7) 0.0123(4) Uani 1 1 d .
C6 C 0.3780(3) 0.35626(16) 0.46173(7) 0.0189(4) Uani 1 1 d .
H6A H 0.2956 0.3037 0.4363 0.023 Uiso 1 1 calc R
H6B H 0.4793 0.4084 0.4413 0.023 Uiso 1 1 calc R
H6C H 0.2535 0.3982 0.4813 0.023 Uiso 1 1 calc R
H5N H 0.205(4) 0.2901(17) 0.8334(8) 0.020(6) Uiso 1 1 d .
H6N H 0.575(4) 0.1811(19) 0.8147(8) 0.025(6) Uiso 1 1 d .
H15A H 0.860(4) 0.6042(19) 0.8411(9) 0.028(6) Uiso 1 1 d .
H15B H 0.694(5) 0.642(2) 0.7956(10) 0.041(7) Uiso 1 1 d .
H16A H 1.147(4) 0.720(2) 0.7780(8) 0.025(6) Uiso 1 1 d .
H16B H 1.263(4) 0.844(2) 0.7780(9) 0.039(7) Uiso 1 1 d .
H21A H 0.615(4) 0.1007(18) 0.6196(9) 0.027(6) Uiso 1 1 d .
H21B H 0.749(4) 0.037(2) 0.5830(9) 0.035(7) Uiso 1 1 d .
H22A H 0.299(4) 0.060(2) 0.5348(10) 0.044(7) Uiso 1 1 d .
H22B H 0.200(4) 0.147(2) 0.4884(10) 0.040(7) Uiso 1 1 d .

loop_
_atom_site_aniso_label
_atom_site_aniso_U_11
_atom_site_aniso_U_22
_atom_site_aniso_U_33
_atom_site_aniso_U_23
_atom_site_aniso_U_13
_atom_site_aniso_U_12
N1 0.0178(8) 0.0124(7) 0.0163(8) -0.0004(6) -0.0008(6) -0.0003(6)
N2 0.0182(8) 0.0120(7) 0.0167(8) -0.0006(6) -0.0011(6) -0.0005(6)
N3 0.0175(8) 0.0122(8) 0.0176(8) -0.0016(6) -0.0001(6) 0.0002(6)
N4 0.0174(8) 0.0120(7) 0.0149(8) -0.0009(6) 0.0000(6) 0.0002(6)
N5 0.0127(8) 0.0142(8) 0.0155(8) 0.0020(6) -0.0012(6) 0.0023(6)
N6 0.0221(9) 0.0135(8) 0.0222(9) -0.0052(7) -0.0101(7) 0.0075(7)
N7 0.0167(8) 0.0153(8) 0.0146(8) -0.0017(6) -0.0026(6) 0.0021(6)
N8 0.0173(8) 0.0177(8) 0.0141(8) -0.0024(6) -0.0008(6) 0.0005(6)
N9 0.0160(8) 0.0155(8) 0.0161(8) -0.0018(6) -0.0004(6) 0.0006(6)
N10 0.0167(8) 0.0146(8) 0.0153(8) -0.0032(6) -0.0030(6) 0.0022(6)
N11 0.0120(8) 0.0126(7) 0.0127(7) -0.0011(6) 0.0023(6) 0.0019(6)
N12 0.0156(8) 0.0176(8) 0.0155(8) -0.0003(6) 0.0005(6) 0.0025(6)
N13 0.0137(8) 0.0181(8) 0.0144(8) 0.0001(6) 0.0009(6) 0.0035(6)
N14 0.0118(8) 0.0129(7) 0.0141(7) 0.0014(6) 0.0005(6) 0.0004(6)
N15 0.0171(9) 0.0124(8) 0.0229(9) -0.0010(7) -0.0012(7) -0.0016(6)
N16 0.0144(8) 0.0103(7) 0.0158(8) -0.0016(6) 0.0017(6) -0.0007(6)
N17 0.0146(8) 0.0118(7) 0.0149(8) 0.0001(6) -0.0012(6) -0.0002(6)
N18 0.0160(8) 0.0160(8) 0.0186(8) -0.0013(6) -0.0023(6) -0.0033(6)
N19 0.0153(8) 0.0152(8) 0.0153(8) -0.0003(6) 0.0000(6) -0.0027(6)
N20 0.0134(8) 0.0121(7) 0.0133(7) 0.0004(6) -0.0016(6) -0.0032(6)
N21 0.0205(9) 0.0149(9) 0.0141(8) 0.0048(6) -0.0031(7) 0.0004(7)
N22 0.0140(8) 0.0141(8) 0.0151(8) 0.0034(6) -0.0027(6) -0.0013(6)
C1 0.0131(9) 0.0122(8) 0.0115(8) -0.0022(7) -0.0033(7) 0.0001(7)
C2 0.0152(9) 0.0110(8) 0.0123(9) 0.0010(7) 0.0013(7) 0.0006(7)
C3 0.0119(9) 0.0129(8) 0.0092(8) 0.0022(6) -0.0037(7) 0.0007(7)
C4 0.0180(10) 0.0123(9) 0.0199(10) -0.0030(7) -0.0014(7) -0.0016(7)
C5 0.0139(9) 0.0125(8) 0.0106(8) -0.0003(6) 0.0006(7) 0.0012(7)
C6 0.0211(10) 0.0167(9) 0.0183(9) 0.0039(7) -0.0058(8) 0.0019(8)

loop_
_atom_type_symbol
_atom_type_description
_atom_type_scat_dispersion_real
_atom_type_scat_dispersion_imag
_atom_type_scat_source
C C 0.0033 0.0016 'International Tables Vol C Tables 4.2.6.8 and 6.1.1.4'
H H 0.0000 0.0000 'International Tables Vol C Tables 4.2.6.8 and 6.1.1.4'
N N 0.0061 0.0033 'International Tables Vol C Tables 4.2.6.8 and 6.1.1.4'

loop_
_geom_angle_atom_site_label_1
_geom_angle_atom_site_label_2
_geom_angle_atom_site_label_3
_geom_angle
C1 N1 N2 103.17(13)
N3 N2 N1 110.55(14)
N2 N3 N4 109.10(14)
C1 N4 N3 103.85(14)
C1 N5 N6 112.97(14)
C1 N5 H5N 110.9(13)
N6 N5 H5N 112.0(13)
C2 N6 N5 118.58(15)
C2 N6 H6N 121.5(13)
N5 N6 H6N 113.7(13)
C2 N7 N8 103.44(14)
N9 N8 N7 109.58(14)
N8 N9 N10 110.10(14)
C2 N10 N9 103.59(14)
C3 N11 N12 109.96(14)
C3 N11 C4 127.67(14)
N12 N11 C4 122.11(14)
N13 N12 N11 108.24(14)
N12 N13 N14 107.95(14)
C3 N14 N13 110.10(14)
C3 N14 N15 129.86(15)
N13 N14 N15 119.93(14)
N14 N15 H15A 111.1(15)
N14 N15 H15B 107.8(16)
H15A N15 H15B 110(2)
C3 N16 H16A 117.9(13)
C3 N16 H16B 120.6(14)
H16A N16 H16B 121.2(19)
C5 N17 N18 110.22(14)
C5 N17 C6 129.08(15)
N18 N17 C6 120.48(15)
N19 N18 N17 108.01(14)
N18 N19 N20 107.93(14)
C5 N20 N19 110.25(14)
C5 N20 N21 130.61(15)
N19 N20 N21 118.44(14)
N20 N21 H21A 106.3(14)
N20 N21 H21B 108.7(15)
H21A N21 H21B 107(2)
C5 N22 H22A 120.7(15)
C5 N22 H22B 116.2(15)
H22A N22 H22B 123(2)
N1 C1 N4 113.32(16)
N1 C1 N5 123.13(16)
N4 C1 N5 123.45(16)
N10 C2 N7 113.29(15)
N10 C2 N6 123.15(16)
N7 C2 N6 123.50(16)
N16 C3 N11 128.53(16)
N16 C3 N14 127.72(16)
N11 C3 N14 103.74(14)
N11 C4 H4A 109.5
N11 C4 H4B 109.5
H4A C4 H4B 109.5
N11 C4 H4C 109.5
H4A C4 H4C 109.5
H4B C4 H4C 109.5
N22 C5 N17 128.08(17)
N22 C5 N20 128.36(16)
N17 C5 N20 103.55(15)
N17 C6 H6A 109.5
N17 C6 H6B 109.5
H6A C6 H6B 109.5
N17 C6 H6C 109.5
H6A C6 H6C 109.5
H6B C6 H6C 109.5

loop_
_geom_bond_atom_site_label_1
_geom_bond_atom_site_label_2
_geom_bond_distance
N1 C1 1.330(2)
N1 N2 1.356(2)
N2 N3 1.309(2)
N3 N4 1.355(2)
N4 C1 1.337(2)
N5 C1 1.397(2)
N5 N6 1.412(2)
N5 H5N 0.88(2)
N6 C2 1.381(2)
N6 H6N 0.92(2)
N7 C2 1.335(2)
N7 N8 1.360(2)
N8 N9 1.307(2)
N9 N10 1.353(2)
N10 C2 1.332(2)
N11 C3 1.341(2)
N11 N12 1.366(2)
N11 C4 1.455(2)
N12 N13 1.270(2)
N13 N14 1.361(2)
N14 C3 1.350(2)
N14 N15 1.387(2)
N15 H15A 0.89(2)
N15 H15B 0.91(3)
N16 C3 1.305(2)
N16 H16A 0.91(2)
N16 H16B 0.93(3)
N17 C5 1.342(2)
N17 N18 1.369(2)
N17 C6 1.456(2)
N18 N19 1.274(2)
N19 N20 1.363(2)
N20 C5 1.352(2)
N20 N21 1.387(2)
N21 H21A 0.88(2)
N21 H21B 0.87(3)
N22 C5 1.306(2)
N22 H22A 0.94(3)
N22 H22B 0.90(3)
C4 H4A 0.9800
C4 H4B 0.9800
C4 H4C 0.9800
C6 H6A 0.9800
C6 H6B 0.9800
C6 H6C 0.9800

loop_
_geom_torsion_atom_site_label_1
_geom_torsion_atom_site_label_2
_geom_torsion_atom_site_label_3
_geom_torsion_atom_site_label_4
_geom_torsion
C1 N1 N2 N3 -0.33(18)
N1 N2 N3 N4 0.65(19)
N2 N3 N4 C1 -0.68(18)
C1 N5 N6 C2 69.8(2)
C2 N7 N8 N9 -0.27(18)
N7 N8 N9 N10 0.51(19)
N8 N9 N10 C2 -0.52(18)
C3 N11 N12 N13 -0.31(19)
C4 N11 N12 N13 -174.88(16)
N11 N12 N13 N14 -0.24(18)
N12 N13 N14 C3 0.71(19)
N12 N13 N14 N15 177.22(15)
C5 N17 N18 N19 1.05(19)
C6 N17 N18 N19 176.10(15)
N17 N18 N19 N20 0.32(18)
N18 N19 N20 C5 -1.57(19)
N18 N19 N20 N21 -172.93(15)
N2 N1 C1 N4 -0.12(19)
N2 N1 C1 N5 -176.65(16)
N3 N4 C1 N1 0.50(19)
N3 N4 C1 N5 177.01(15)
N6 N5 C1 N1 -140.30(17)
N6 N5 C1 N4 43.5(2)
N9 N10 C2 N7 0.36(19)
N9 N10 C2 N6 -176.98(16)
N8 N7 C2 N10 -0.07(19)
N8 N7 C2 N6 177.26(16)
N5 N6 C2 N10 -6.4(3)
N5 N6 C2 N7 176.52(15)
N12 N11 C3 N16 -179.02(16)
C4 N11 C3 N16 -4.8(3)
N12 N11 C3 N14 0.71(18)
C4 N11 C3 N14 174.90(16)
N13 N14 C3 N16 178.87(16)
N15 N14 C3 N16 2.8(3)
N13 N14 C3 N11 -0.85(18)
N15 N14 C3 N11 -176.91(17)
N18 N17 C5 N22 177.68(17)
C6 N17 C5 N22 3.2(3)
N18 N17 C5 N20 -1.91(18)
C6 N17 C5 N20 -176.43(16)
N19 N20 C5 N22 -177.48(16)
N21 N20 C5 N22 -7.5(3)
N19 N20 C5 N17 2.11(18)
N21 N20 C5 N17 172.10(17)
